data_7008772
loop_
_publ_author_name
'Delawar, Mahmood'
'Gehrhus, Barbara'
'Hitchcock, Peter B.'

_publ_section_title
;
 Reactions of a stable silylene with halocarbons.
;
_journal_issue 17
_journal_name_full 'Dalton transactions (Cambridge, England : 2003)'
_journal_page_first 2945
_journal_page_last 2953
_journal_paper_doi 10.1039/b507462b
_journal_year 2005
_chemical_compound_source 'synthesis as described'
_chemical_formula_moiety 'C35 H58 Cl2 N4 Si2'
_chemical_formula_sum 'C35 H58 Cl2 N4 Si2'
_chemical_formula_weight 661.93
_chemical_name_systematic
;
?
;
_space_group_IT_number 2
_symmetry_cell_setting triclinic
_symmetry_Int_Tables_number 2
_symmetry_space_group_name_Hall '-P 1'
_symmetry_space_group_name_H-M 'P -1'
_atom_sites_solution_hydrogens geom
_atom_sites_solution_primary direct
_atom_sites_solution_secondary difmap
_audit_conform_dict_location ftp://ftp.iucr.org/pub/cif_core.dic
_audit_conform_dict_name cif_core.dic
_audit_conform_dict_version 2.2
_audit_creation_date 2004-10-19T14:06:28-00:00
_audit_creation_method 'WinGX routine CIF_UPDATE'
_cell_angle_alpha 90.626(2)
_cell_angle_beta 98.687(2)
_cell_angle_gamma 104.831(1)
_cell_formula_units_Z 2
_cell_length_a 9.5407(3)
_cell_length_b 11.9325(4)
_cell_length_c 17.3185(5)
_cell_measurement_reflns_used 15530
_cell_measurement_temperature 173(2)
_cell_measurement_theta_max 26.022
_cell_measurement_theta_min 3.705
_cell_measurement_wavelength 0.71073
_cell_volume 1881.53(10)
_computing_cell_refinement 'HKL Scalepack (Otwinowski & Minor 1997)'
_computing_data_collection 'Collect (Nonius BV, 1997-2000)'
_computing_data_reduction 'HKL Denzo and Scalepack (Otwinowski & Minor 1997)'
_computing_molecular_graphics 'Ortep-3 for Windows (Farrugia, 1997)'
_computing_publication_material 'WinGX publication routines (Farrugia, 1999)'
_computing_structure_refinement 'SHELXL-97 (Sheldrick, 1997)'
_computing_structure_solution 'SHELXS-97 (Sheldrick, 1997)'
_diffrn_ambient_temperature 173(2)
_diffrn_detector 'CCD plate'
_diffrn_measured_fraction_theta_full 0.993
_diffrn_measured_fraction_theta_max 0.993
_diffrn_measurement_device '95mm CCD camera on \k-goniostat'
_diffrn_measurement_device_type KappaCCD
_diffrn_measurement_method 'CCD rotation images, thick slices'
_diffrn_orient_matrix_type 'by Nonius Collect from scalepack cell'
_diffrn_orient_matrix_UB_11 0.402147E-1
_diffrn_orient_matrix_UB_12 -0.186248E-1
_diffrn_orient_matrix_UB_13 -0.472258E-1
_diffrn_orient_matrix_UB_21 -0.603994E-1
_diffrn_orient_matrix_UB_22 -0.82156E-1
_diffrn_orient_matrix_UB_23 -0.13006E-2
_diffrn_orient_matrix_UB_31 -0.824409E-1
_diffrn_orient_matrix_UB_32 0.209641E-1
_diffrn_orient_matrix_UB_33 -0.344846E-1
_diffrn_radiation_monochromator graphite
_diffrn_radiation_probe x-ray
_diffrn_radiation_type MoK\a
_diffrn_radiation_wavelength 0.71073
_diffrn_reflns_av_R_equivalents 0.0551
_diffrn_reflns_av_unetI/netI 0.0525
_diffrn_reflns_limit_h_max 11
_diffrn_reflns_limit_h_min -11
_diffrn_reflns_limit_k_max 14
_diffrn_reflns_limit_k_min -14
_diffrn_reflns_limit_l_max 20
_diffrn_reflns_limit_l_min -21
_diffrn_reflns_number 27787
_diffrn_reflns_theta_full 26.08
_diffrn_reflns_theta_max 26.08
_diffrn_reflns_theta_min 3.79
_diffrn_source 'Enraf Nonius FR590'
_exptl_absorpt_coefficient_mu 0.265
_exptl_absorpt_correction_type none
_exptl_crystal_colour colourless
_exptl_crystal_density_diffrn 1.168
_exptl_crystal_density_method 'not measured'
_exptl_crystal_description prism
_exptl_crystal_F_000 716
_exptl_crystal_size_max 0.35
_exptl_crystal_size_mid 0.3
_exptl_crystal_size_min 0.2
_refine_diff_density_max 0.546
_refine_diff_density_min -0.33
_refine_diff_density_rms 0.056
_refine_ls_extinction_method none
_refine_ls_goodness_of_fit_ref 1.035
_refine_ls_hydrogen_treatment constr
_refine_ls_matrix_type full
_refine_ls_number_parameters 388
_refine_ls_number_reflns 7412
_refine_ls_number_restraints 0
_refine_ls_restrained_S_all 1.035
_refine_ls_R_factor_all 0.0713
_refine_ls_R_factor_gt 0.0466
_refine_ls_shift/su_max 0
_refine_ls_shift/su_mean 0
_refine_ls_structure_factor_coef Fsqd
_refine_ls_weighting_details 'calc w=1/[\s^2^(Fo^2^)+(0.0482P)^2^+1.2395P] where P=(Fo^2^+2Fc^2^)/3'
_refine_ls_weighting_scheme calc
_refine_ls_wR_factor_gt 0.1055
_refine_ls_wR_factor_ref 0.1176
_reflns_number_gt 5578
_reflns_number_total 7412
_reflns_threshold_expression >2sigma(I)
_cod_data_source_file b507462b.txt
_cod_data_source_block (4b)-oct1704
_cod_original_sg_symbol_H-M P-1
_cod_database_code 7008772

loop_
_symmetry_equiv_pos_as_xyz
'x, y, z'
'-x, -y, -z'

loop_
_atom_site_label
_atom_site_type_symbol
_atom_site_fract_x
_atom_site_fract_y
_atom_site_fract_z
_atom_site_U_iso_or_equiv
_atom_site_adp_type
_atom_site_occupancy
_atom_site_symmetry_multiplicity
_atom_site_calc_flag
_atom_site_refinement_flags
_atom_site_disorder_assembly
_atom_site_disorder_group
Si1 Si 0.16364(7) 0.35155(5) 0.27928(3) 0.01906(15) Uani 1 1 d . . .
Si2 Si 0.32227(7) 0.45436(5) 0.19790(3) 0.01875(15) Uani 1 1 d . . .
Cl1 Cl 0.29672(7) 0.38406(5) 0.38770(3) 0.03106(15) Uani 1 1 d . . .
Cl2 Cl 0.50327(6) 0.38432(5) 0.20659(4) 0.03107(16) Uani 1 1 d . . .
N1 N 0.0960(2) 0.20526(15) 0.25817(11) 0.0208(4) Uani 1 1 d . . .
N2 N -0.1036(2) 0.30864(15) 0.31427(10) 0.0200(4) Uani 1 1 d . . .
N3 N 0.2475(2) 0.46142(15) 0.10223(10) 0.0207(4) Uani 1 1 d . . .
N4 N 0.37914(19) 0.60273(14) 0.21532(10) 0.0193(4) Uani 1 1 d . . .
C1 C -0.0569(2) 0.16176(18) 0.22935(12) 0.0199(5) Uani 1 1 d . . .
C2 C -0.1584(2) 0.21139(18) 0.25941(12) 0.0198(5) Uani 1 1 d . . .
C3 C -0.3076(3) 0.16411(19) 0.23265(14) 0.0250(5) Uani 1 1 d . . .
H3 H -0.377 0.1958 0.2531 0.03 Uiso 1 1 calc R . .
C4 C -0.3578(3) 0.0723(2) 0.17712(14) 0.0294(6) Uani 1 1 d . . .
H4 H -0.4602 0.0408 0.1607 0.035 Uiso 1 1 calc R . .
C5 C -0.2582(3) 0.02712(19) 0.14609(14) 0.0297(6) Uani 1 1 d . . .
H5 H -0.2916 -0.0348 0.1073 0.036 Uiso 1 1 calc R . .
C6 C -0.1097(3) 0.07197(19) 0.17135(14) 0.0268(5) Uani 1 1 d . . .
H6 H -0.0417 0.0412 0.1488 0.032 Uiso 1 1 calc R . .
C7 C 0.1952(3) 0.12905(19) 0.25627(15) 0.0270(5) Uani 1 1 d . . .
H7A H 0.2971 0.1787 0.2625 0.032 Uiso 1 1 calc R . .
H7B H 0.1732 0.0891 0.2037 0.032 Uiso 1 1 calc R . .
C8 C 0.1898(3) 0.0358(2) 0.31771(16) 0.0322(6) Uani 1 1 d . . .
C9 C 0.2220(6) 0.0919(3) 0.3997(2) 0.1032(18) Uani 1 1 d . . .
H9A H 0.3163 0.1507 0.4065 0.155 Uiso 1 1 calc R . .
H9B H 0.2264 0.0325 0.438 0.155 Uiso 1 1 calc R . .
H9C H 0.144 0.1286 0.4075 0.155 Uiso 1 1 calc R . .
C10 C 0.0458(4) -0.0544(3) 0.3082(3) 0.0792(13) Uani 1 1 d . . .
H10A H -0.0323 -0.0176 0.3158 0.119 Uiso 1 1 calc R . .
H10B H 0.0508 -0.1129 0.3471 0.119 Uiso 1 1 calc R . .
H10C H 0.0246 -0.0918 0.2556 0.119 Uiso 1 1 calc R . .
C11 C 0.3095(4) -0.0223(3) 0.3073(3) 0.0891(15) Uani 1 1 d . . .
H11A H 0.4042 0.0361 0.3135 0.134 Uiso 1 1 calc R . .
H11B H 0.2886 -0.0605 0.2549 0.134 Uiso 1 1 calc R . .
H11C H 0.3133 -0.0803 0.3467 0.134 Uiso 1 1 calc R . .
C12 C -0.2026(3) 0.33354(19) 0.36550(13) 0.0239(5) Uani 1 1 d . . .
H12A H -0.3038 0.313 0.3361 0.029 Uiso 1 1 calc R . .
H12B H -0.1746 0.418 0.3789 0.029 Uiso 1 1 calc R . .
C13 C -0.2021(3) 0.2688(2) 0.44185(14) 0.0295(6) Uani 1 1 d . . .
C14 C -0.3075(3) 0.3092(3) 0.48733(16) 0.0459(7) Uani 1 1 d . . .
H14A H -0.4063 0.289 0.4565 0.069 Uiso 1 1 calc R . .
H14B H -0.2739 0.3936 0.4975 0.069 Uiso 1 1 calc R . .
H14C H -0.3098 0.2711 0.5371 0.069 Uiso 1 1 calc R . .
C15 C -0.0484(3) 0.3001(2) 0.48977(15) 0.0379(6) Uani 1 1 d . . .
H15A H -0.0497 0.2584 0.5382 0.057 Uiso 1 1 calc R . .
H15B H -0.0169 0.3839 0.5026 0.057 Uiso 1 1 calc R . .
H15C H 0.02 0.2782 0.4594 0.057 Uiso 1 1 calc R . .
C16 C -0.2543(4) 0.1372(2) 0.42623(16) 0.0492(8) Uani 1 1 d . . .
H16A H -0.3532 0.1167 0.3955 0.074 Uiso 1 1 calc R . .
H16B H -0.2564 0.0993 0.4761 0.074 Uiso 1 1 calc R . .
H16C H -0.1869 0.1113 0.3971 0.074 Uiso 1 1 calc R . .
C17 C 0.2821(2) 0.57814(18) 0.08068(13) 0.0205(5) Uani 1 1 d . . .
C18 C 0.3553(2) 0.65732(18) 0.14429(13) 0.0207(5) Uani 1 1 d . . .
C19 C 0.3943(3) 0.77555(19) 0.13274(14) 0.0269(5) Uani 1 1 d . . .
H19 H 0.4433 0.8293 0.1752 0.032 Uiso 1 1 calc R . .
C20 C 0.3609(3) 0.8147(2) 0.05858(15) 0.0347(6) Uani 1 1 d . . .
H20 H 0.3873 0.8956 0.0506 0.042 Uiso 1 1 calc R . .
C21 C 0.2901(3) 0.7375(2) -0.00357(15) 0.0354(6) Uani 1 1 d . . .
H21 H 0.2682 0.7655 -0.0539 0.042 Uiso 1 1 calc R . .
C22 C 0.2505(3) 0.6187(2) 0.00737(14) 0.0283(5) Uani 1 1 d . . .
H22 H 0.2019 0.5657 -0.0355 0.034 Uiso 1 1 calc R . .
C23 C 0.1417(2) 0.37072(19) 0.04937(13) 0.0246(5) Uani 1 1 d . . .
H23A H 0.0787 0.4089 0.014 0.03 Uiso 1 1 calc R . .
H23B H 0.0775 0.3192 0.0815 0.03 Uiso 1 1 calc R . .
C24 C 0.2036(3) 0.2933(2) -0.00185(14) 0.0282(5) Uani 1 1 d . . .
C25 C 0.2456(4) 0.1975(2) 0.04607(17) 0.0499(8) Uani 1 1 d . . .
H25A H 0.3243 0.2319 0.0894 0.075 Uiso 1 1 calc R . .
H25B H 0.2796 0.1465 0.0127 0.075 Uiso 1 1 calc R . .
H25C H 0.1598 0.1522 0.067 0.075 Uiso 1 1 calc R . .
C26 C 0.0799(4) 0.2389(3) -0.06919(18) 0.0548(8) Uani 1 1 d . . .
H26A H 0.0529 0.3005 -0.1004 0.082 Uiso 1 1 calc R . .
H26B H -0.0057 0.1943 -0.0479 0.082 Uiso 1 1 calc R . .
H26C H 0.1135 0.1873 -0.1024 0.082 Uiso 1 1 calc R . .
C27 C 0.3364(3) 0.3628(2) -0.03467(18) 0.0473(8) Uani 1 1 d . . .
H27A H 0.3094 0.4244 -0.0658 0.071 Uiso 1 1 calc R . .
H27B H 0.3701 0.3113 -0.0679 0.071 Uiso 1 1 calc R . .
H27C H 0.4153 0.3974 0.0085 0.071 Uiso 1 1 calc R . .
C28 C 0.4346(2) 0.67287(19) 0.28923(13) 0.0224(5) Uani 1 1 d . . .
H28A H 0.3835 0.6309 0.3303 0.027 Uiso 1 1 calc R . .
H28B H 0.4049 0.7464 0.2831 0.027 Uiso 1 1 calc R . .
C29 C 0.6024(3) 0.70436(19) 0.32012(13) 0.0261(5) Uani 1 1 d . . .
C30 C 0.6929(3) 0.7184(2) 0.25389(15) 0.0360(6) Uani 1 1 d . . .
H30A H 0.6696 0.7788 0.2202 0.054 Uiso 1 1 calc R . .
H30B H 0.6696 0.6448 0.2231 0.054 Uiso 1 1 calc R . .
H30C H 0.7976 0.7408 0.2758 0.054 Uiso 1 1 calc R . .
C31 C 0.6397(3) 0.6109(2) 0.37293(16) 0.0406(7) Uani 1 1 d . . .
H31A H 0.5817 0.6019 0.4157 0.061 Uiso 1 1 calc R . .
H31B H 0.7445 0.6337 0.3946 0.061 Uiso 1 1 calc R . .
H31C H 0.6166 0.537 0.3424 0.061 Uiso 1 1 calc R . .
C32 C 0.6396(3) 0.8191(2) 0.36893(18) 0.0460(7) Uani 1 1 d . . .
H32A H 0.6165 0.8799 0.3357 0.069 Uiso 1 1 calc R . .
H32B H 0.7445 0.841 0.3906 0.069 Uiso 1 1 calc R . .
H32C H 0.5817 0.8097 0.4117 0.069 Uiso 1 1 calc R . .
C33 C -0.0032(2) 0.40883(18) 0.28058(13) 0.0204(5) Uani 1 1 d . . .
C34 C 0.0406(3) 0.5205(2) 0.33274(15) 0.0299(6) Uani 1 1 d . . .
H34A H 0.0837 0.505 0.3852 0.045 Uiso 1 1 calc R . .
H34B H -0.0467 0.5483 0.336 0.045 Uiso 1 1 calc R . .
H34C H 0.1126 0.5798 0.3104 0.045 Uiso 1 1 calc R . .
C35 C -0.0709(3) 0.4367(2) 0.19924(13) 0.0258(5) Uani 1 1 d . . .
H35A H -0.0999 0.3663 0.1646 0.039 Uiso 1 1 calc R . .
H35B H 0.0015 0.4967 0.1776 0.039 Uiso 1 1 calc R . .
H35C H -0.1575 0.4648 0.2036 0.039 Uiso 1 1 calc R . .

loop_
_atom_site_aniso_label
_atom_site_aniso_U_11
_atom_site_aniso_U_22
_atom_site_aniso_U_33
_atom_site_aniso_U_23
_atom_site_aniso_U_13
_atom_site_aniso_U_12
Si1 0.0202(3) 0.0161(3) 0.0198(3) 0.0003(2) 0.0029(2) 0.0030(2)
Si2 0.0191(3) 0.0168(3) 0.0197(3) -0.0009(2) 0.0037(2) 0.0032(2)
Cl1 0.0294(3) 0.0341(3) 0.0237(3) -0.0003(2) -0.0032(2) 0.0020(3)
Cl2 0.0252(3) 0.0295(3) 0.0410(4) 0.0009(3) 0.0053(3) 0.0118(2)
N1 0.0206(10) 0.0153(9) 0.0261(10) 0.0003(7) 0.0029(8) 0.0042(7)
N2 0.0225(10) 0.0170(9) 0.0196(10) -0.0027(7) 0.0065(8) 0.0018(8)
N3 0.0217(10) 0.0188(9) 0.0198(10) -0.0023(7) 0.0037(8) 0.0021(8)
N4 0.0227(10) 0.0168(9) 0.0166(9) -0.0021(7) 0.0016(8) 0.0028(7)
C1 0.0231(12) 0.0156(10) 0.0194(11) 0.0027(8) 0.0030(9) 0.0024(9)
C2 0.0234(12) 0.0163(11) 0.0182(11) 0.0020(8) 0.0040(9) 0.0019(9)
C3 0.0244(13) 0.0208(12) 0.0296(13) 0.0005(10) 0.0032(10) 0.0059(10)
C4 0.0256(13) 0.0234(12) 0.0327(14) -0.0021(10) -0.0034(11) -0.0006(10)
C5 0.0374(15) 0.0166(11) 0.0295(13) -0.0064(10) -0.0004(11) 0.0009(10)
C6 0.0325(14) 0.0208(12) 0.0265(13) -0.0061(9) 0.0041(11) 0.0063(10)
C7 0.0224(13) 0.0205(12) 0.0391(14) 0.0019(10) 0.0090(11) 0.0051(10)
C8 0.0297(14) 0.0238(13) 0.0447(16) 0.0062(11) 0.0046(12) 0.0108(11)
C9 0.214(6) 0.055(2) 0.049(2) 0.0183(18) 0.004(3) 0.058(3)
C10 0.055(2) 0.062(2) 0.107(3) 0.055(2) 0.001(2) -0.0033(18)
C11 0.069(3) 0.064(2) 0.158(4) 0.056(3) 0.043(3) 0.045(2)
C12 0.0235(12) 0.0253(12) 0.0234(12) -0.0019(9) 0.0064(10) 0.0060(10)
C13 0.0325(14) 0.0329(13) 0.0217(12) 0.0002(10) 0.0084(11) 0.0037(11)
C14 0.0368(16) 0.071(2) 0.0289(15) -0.0016(14) 0.0140(13) 0.0076(14)
C15 0.0389(16) 0.0508(17) 0.0246(14) 0.0014(12) 0.0051(12) 0.0130(13)
C16 0.076(2) 0.0333(15) 0.0310(15) 0.0097(12) 0.0115(15) -0.0012(14)
C17 0.0185(11) 0.0196(11) 0.0226(12) -0.0005(9) 0.0034(9) 0.0034(9)
C18 0.0195(12) 0.0220(11) 0.0214(12) 0.0017(9) 0.0042(9) 0.0059(9)
C19 0.0296(13) 0.0198(12) 0.0279(13) -0.0012(10) 0.0014(11) 0.0023(10)
C20 0.0396(15) 0.0234(13) 0.0381(15) 0.0078(11) 0.0020(12) 0.0050(11)
C21 0.0407(16) 0.0341(14) 0.0295(14) 0.0100(11) 0.0003(12) 0.0090(12)
C22 0.0290(13) 0.0302(13) 0.0226(12) -0.0007(10) -0.0008(10) 0.0050(10)
C23 0.0228(12) 0.0233(12) 0.0240(12) -0.0051(9) 0.0047(10) -0.0011(9)
C24 0.0320(14) 0.0269(13) 0.0240(13) -0.0063(10) 0.0055(11) 0.0041(10)
C25 0.079(2) 0.0357(16) 0.0406(17) -0.0029(13) 0.0119(16) 0.0240(15)
C26 0.055(2) 0.0548(19) 0.0486(19) -0.0276(15) -0.0050(15) 0.0135(16)
C27 0.0557(19) 0.0427(16) 0.0481(18) -0.0070(13) 0.0311(15) 0.0084(14)
C28 0.0258(12) 0.0194(11) 0.0200(12) -0.0039(9) 0.0025(10) 0.0033(9)
C29 0.0243(13) 0.0246(12) 0.0246(12) -0.0057(9) -0.0007(10) 0.0007(10)
C30 0.0265(14) 0.0396(15) 0.0387(15) 0.0001(12) 0.0078(12) 0.0013(11)
C31 0.0304(15) 0.0479(17) 0.0376(15) 0.0042(13) -0.0060(12) 0.0062(12)
C32 0.0345(16) 0.0432(17) 0.0507(18) -0.0234(14) -0.0018(13) -0.0014(13)
C33 0.0235(12) 0.0157(11) 0.0212(12) -0.0017(9) 0.0055(9) 0.0028(9)
C34 0.0299(14) 0.0231(12) 0.0353(14) -0.0083(10) 0.0101(11) 0.0017(10)
C35 0.0272(13) 0.0247(12) 0.0270(13) 0.0062(10) 0.0067(10) 0.0082(10)

loop_
_atom_type_symbol
_atom_type_description
_atom_type_scat_dispersion_real
_atom_type_scat_dispersion_imag
_atom_type_scat_source
C C 0.0033 0.0016 'International Tables Vol C Tables 4.2.6.8 and 6.1.1.4'
H H 0 0 'International Tables Vol C Tables 4.2.6.8 and 6.1.1.4'
Cl Cl 0.1484 0.1585 'International Tables Vol C Tables 4.2.6.8 and 6.1.1.4'
N N 0.0061 0.0033 'International Tables Vol C Tables 4.2.6.8 and 6.1.1.4'
Si Si 0.0817 0.0704 'International Tables Vol C Tables 4.2.6.8 and 6.1.1.4'

loop_
_geom_angle_atom_site_label_1
_geom_angle_atom_site_label_2
_geom_angle_atom_site_label_3
_geom_angle
_geom_angle_site_symmetry_1
_geom_angle_site_symmetry_3
_geom_angle_publ_flag
N1 Si1 C33 105.32(9) . . ?
N1 Si1 Cl1 110.79(7) . . ?
C33 Si1 Cl1 110.08(7) . . ?
N1 Si1 Si2 116.57(7) . . ?
C33 Si1 Si2 112.55(7) . . ?
Cl1 Si1 Si2 101.57(3) . . ?
N3 Si2 N4 94.39(9) . . ?
N3 Si2 Cl2 111.43(7) . . ?
N4 Si2 Cl2 110.41(7) . . ?
N3 Si2 Si1 116.58(7) . . ?
N4 Si2 Si1 116.13(6) . . ?
Cl2 Si2 Si1 107.50(3) . . ?
C1 N1 C7 119.87(17) . . ?
C1 N1 Si1 118.12(14) . . ?
C7 N1 Si1 121.15(15) . . ?
C2 N2 C12 118.01(17) . . ?
C2 N2 C33 111.58(16) . . ?
C12 N2 C33 118.86(16) . . ?
C17 N3 C23 120.25(18) . . ?
C17 N3 Si2 109.65(14) . . ?
C23 N3 Si2 129.33(15) . . ?
C18 N4 C28 120.16(17) . . ?
C18 N4 Si2 109.28(14) . . ?
C28 N4 Si2 130.41(15) . . ?
C6 C1 C2 118.8(2) . . ?
C6 C1 N1 121.9(2) . . ?
C2 C1 N1 119.28(19) . . ?
C3 C2 C1 118.12(19) . . ?
C3 C2 N2 123.20(19) . . ?
C1 C2 N2 118.66(19) . . ?
C4 C3 C2 122.1(2) . . ?
C5 C4 C3 119.5(2) . . ?
C4 C5 C6 119.9(2) . . ?
C5 C6 C1 121.5(2) . . ?
N1 C7 C8 117.27(18) . . ?
C10 C8 C11 108.9(3) . . ?
C10 C8 C9 108.9(3) . . ?
C11 C8 C9 108.7(3) . . ?
C10 C8 C7 113.4(2) . . ?
C11 C8 C7 106.4(2) . . ?
C9 C8 C7 110.4(2) . . ?
N2 C12 C13 114.67(19) . . ?
C15 C13 C16 109.2(2) . . ?
C15 C13 C14 109.6(2) . . ?
C16 C13 C14 109.4(2) . . ?
C15 C13 C12 110.3(2) . . ?
C16 C13 C12 111.9(2) . . ?
C14 C13 C12 106.4(2) . . ?
C22 C17 C18 119.9(2) . . ?
C22 C17 N3 127.2(2) . . ?
C18 C17 N3 112.88(19) . . ?
C19 C18 N4 127.1(2) . . ?
C19 C18 C17 119.7(2) . . ?
N4 C18 C17 113.20(18) . . ?
C18 C19 C20 119.5(2) . . ?
C21 C20 C19 120.8(2) . . ?
C20 C21 C22 120.1(2) . . ?
C17 C22 C21 119.9(2) . . ?
N3 C23 C24 117.84(19) . . ?
C27 C24 C25 109.4(2) . . ?
C27 C24 C26 109.6(2) . . ?
C25 C24 C26 109.2(2) . . ?
C27 C24 C23 112.04(19) . . ?
C25 C24 C23 109.8(2) . . ?
C26 C24 C23 106.7(2) . . ?
N4 C28 C29 118.44(18) . . ?
C30 C29 C31 109.4(2) . . ?
C30 C29 C32 109.6(2) . . ?
C31 C29 C32 108.6(2) . . ?
C30 C29 C28 112.09(19) . . ?
C31 C29 C28 110.06(19) . . ?
C32 C29 C28 106.95(19) . . ?
N2 C33 C34 113.29(17) . . ?
N2 C33 C35 112.39(18) . . ?
C34 C33 C35 107.85(18) . . ?
N2 C33 Si1 100.91(13) . . ?
C34 C33 Si1 109.10(16) . . ?
C35 C33 Si1 113.27(14) . . ?

loop_
_geom_bond_atom_site_label_1
_geom_bond_atom_site_label_2
_geom_bond_distance
_geom_bond_site_symmetry_2
_geom_bond_publ_flag
Si1 N1 1.7133(18) . ?
Si1 C33 1.889(2) . ?
Si1 Cl1 2.0737(8) . ?
Si1 Si2 2.3481(8) . ?
Si2 N3 1.7139(19) . ?
Si2 N4 1.7225(18) . ?
Si2 Cl2 2.0896(8) . ?
N1 C1 1.426(3) . ?
N1 C7 1.474(3) . ?
N2 C2 1.428(3) . ?
N2 C12 1.469(3) . ?
N2 C33 1.511(3) . ?
N3 C17 1.415(3) . ?
N3 C23 1.472(3) . ?
N4 C18 1.414(3) . ?
N4 C28 1.471(3) . ?
C1 C6 1.399(3) . ?
C1 C2 1.414(3) . ?
C2 C3 1.393(3) . ?
C3 C4 1.387(3) . ?
C4 C5 1.376(3) . ?
C5 C6 1.380(3) . ?
C7 C8 1.545(3) . ?
C8 C10 1.498(4) . ?
C8 C11 1.512(4) . ?
C8 C9 1.516(4) . ?
C12 C13 1.539(3) . ?
C13 C15 1.524(4) . ?
C13 C16 1.529(4) . ?
C13 C14 1.531(3) . ?
C17 C22 1.382(3) . ?
C17 C18 1.414(3) . ?
C18 C19 1.389(3) . ?
C19 C20 1.391(3) . ?
C20 C21 1.380(4) . ?
C21 C22 1.393(3) . ?
C23 C24 1.552(3) . ?
C24 C27 1.518(4) . ?
C24 C25 1.520(4) . ?
C24 C26 1.533(4) . ?
C28 C29 1.556(3) . ?
C29 C30 1.522(3) . ?
C29 C31 1.528(4) . ?
C29 C32 1.533(3) . ?
C33 C34 1.530(3) . ?
C33 C35 1.535(3) . ?

loop_
_cod_related_entry_id
_cod_related_entry_database
_cod_related_entry_code
1 ChemSpider 21144987
